data_2010237
loop_
_publ_author_name
'Lindeman, Sergey V.'
'Yanovsky, Alexandr I.'
'Struchkov, Yurii T.'
'Huipe Nava, Ezequiel'
'Kamernitzky, Alexey V.'
'Skorova, Alina V.'
'Vesela, Irina V.'

_publ_contact_author
;
Dr. Sergey V. Lindeman
Institute of Organoelement Compounds
28 Vavilov St.,
Moscow 117813
Russia
;
_publ_section_title <i>N</i>^1^-Acetyl-3'-methylandrosta-4,16-dieno[16,17-<i>d</i>]pyrazole-3-one
_journal_issue 12
_journal_name_full 'Acta Crystallographica Section C'
_journal_page_first 2054
_journal_page_last 2056
_journal_paper_doi 10.1107/S0108270194004737
_journal_volume 50
_journal_year 1994
_chemical_formula_moiety 'C23 H30 N2 O3'
_chemical_formula_sum 'C23 H30 N2 O3'
_chemical_formula_weight 382.49
_chemical_name_systematic
;
 N-Acetylandrost-4-ene-3-one[16,17-d]-3'-methylpyrazole
;
_space_group_IT_number 4
_symmetry_cell_setting monoclinic
_symmetry_space_group_name_Hall 'P 2yb'
_symmetry_space_group_name_H-M 'P 1 21 1'
_audit_creation_method SHELXL
_cell_angle_alpha 90.00
_cell_angle_beta 91.30(3)
_cell_angle_gamma 90.00
_cell_formula_units_Z 2
_cell_length_a 10.793(2)
_cell_length_b 8.168(2)
_cell_length_c 11.289(2)
_cell_measurement_reflns_used 24
_cell_measurement_temperature 293(2)
_cell_measurement_theta_max 12.5
_cell_measurement_theta_min 12
_cell_volume 995.0(4)
_computing_structure_refinement 'SHELXL93 (Sheldrick, 1993)'
_computing_structure_solution 'SHELXTL-Plus (Sheldrick, 1989)'
_diffrn_ambient_temperature 293(2)
_diffrn_measurement_device 'Hilger-Watts Y/290'
_diffrn_measurement_method \q/2\q
_diffrn_radiation_monochromator graphite
_diffrn_radiation_source 'fine-focus sealed tube'
_diffrn_radiation_type MoK\a
_diffrn_radiation_wavelength 0.71069
_diffrn_reflns_av_R_equivalents 0.0161
_diffrn_reflns_av_sigmaI/netI 0.0131
_diffrn_reflns_limit_h_max 15
_diffrn_reflns_limit_h_min 0
_diffrn_reflns_limit_k_max 11
_diffrn_reflns_limit_k_min 0
_diffrn_reflns_limit_l_max 15
_diffrn_reflns_limit_l_min -15
_diffrn_reflns_number 2691
_diffrn_reflns_theta_max 29.98
_diffrn_reflns_theta_min 2.58
_diffrn_standards_decay_% 2.3
_diffrn_standards_interval_count 97
_diffrn_standards_number 3
_exptl_absorpt_coefficient_mu 0.084
_exptl_absorpt_correction_type none
_exptl_crystal_colour colourless
_exptl_crystal_density_diffrn 1.277
_exptl_crystal_description 'well formed plates'
_exptl_crystal_F_000 412
_exptl_crystal_size_max 0.4
_exptl_crystal_size_mid 0.4
_exptl_crystal_size_min 0.2
_refine_diff_density_max 0.227
_refine_diff_density_min -0.376
_refine_ls_abs_structure_details
;
 The absolute configuration was assigned to agree with the known
 chirality of the steroid moiety (Duax & Norton, 1975)
;
_refine_ls_abs_structure_Flack 0
_refine_ls_extinction_method none
_refine_ls_goodness_of_fit_all 1.053
_refine_ls_goodness_of_fit_obs 1.053
_refine_ls_matrix_type full
_refine_ls_number_parameters 243
_refine_ls_number_reflns 2564
_refine_ls_number_restraints 0
_refine_ls_restrained_S_all 1.053
_refine_ls_restrained_S_obs 1.053
_refine_ls_R_factor_all 0.0524
_refine_ls_R_factor_obs 0.0513
_refine_ls_shift/esd_max -0.096
_refine_ls_shift/esd_mean 0.017
_refine_ls_structure_factor_coef Fsqd
_refine_ls_weighting_scheme
; calc w = 1/[\s^2^(F~o~^2^)+(0.1135P)^2^+0.0031P] where
P = (F~o~^2^+2F~c~^2^)/3
;
_refine_ls_wR_factor_all 0.1284
_refine_ls_wR_factor_obs 0.1270
_reflns_number_observed 2513
_reflns_number_total 2567
_reflns_observed_criterion >2\s(I)
_cod_data_source_file ab1175.cif
_cod_data_source_block skora
_cod_original_sg_symbol_H-M 'P 21'
_cod_database_code 2010237

loop_
_symmetry_equiv_pos_as_xyz
'x, y, z'
'-x, y+1/2, -z'

loop_
_atom_site_aniso_label
_atom_site_aniso_U_11
_atom_site_aniso_U_22
_atom_site_aniso_U_33
_atom_site_aniso_U_12
_atom_site_aniso_U_13
_atom_site_aniso_U_23
C(1) 0.0674(12) 0.0334(9) 0.0380(9) -0.0029(9) -0.0029(8) -0.0059(7)
C(2) 0.0763(14) 0.0504(12) 0.0354(8) -0.0070(11) -0.0068(9) -0.0059(9)
C(3) 0.0515(10) 0.0473(11) 0.0376(8) 0.0089(9) 0.0020(7) -0.0026(8)
C(4) 0.0528(10) 0.0363(9) 0.0426(9) -0.0022(8) -0.0009(7) 0.0038(8)
C(5) 0.0443(8) 0.0305(8) 0.0407(8) -0.0006(7) -0.0014(7) 0.0009(7)
C(6) 0.0673(12) 0.0270(8) 0.0407(9) -0.0032(8) -0.0069(8) 0.0024(7)
C(7) 0.0601(10) 0.0301(8) 0.0410(8) -0.0091(8) -0.0092(7) 0.0005(7)
C(8) 0.0450(8) 0.0271(7) 0.0332(7) -0.0016(6) -0.0030(6) -0.0006(6)
C(9) 0.0467(8) 0.0268(7) 0.0335(7) -0.0001(6) -0.0011(6) -0.0020(6)
C(10) 0.0467(9) 0.0290(8) 0.0342(7) -0.0023(7) -0.0017(6) -0.0025(6)
C(11) 0.0785(14) 0.0279(8) 0.0394(9) -0.0067(9) -0.0064(9) -0.0023(7)
C(12) 0.0747(13) 0.0259(8) 0.0429(9) -0.0012(9) -0.0060(9) -0.0009(7)
C(13) 0.0533(10) 0.0278(8) 0.0357(8) -0.0035(7) -0.0039(7) 0.0010(6)
C(14) 0.0491(9) 0.0271(7) 0.0346(7) -0.0029(7) -0.0035(7) 0.0009(6)
C(15) 0.0611(11) 0.0298(8) 0.0366(8) -0.0043(8) -0.0078(7) 0.0008(7)
C(16) 0.0540(10) 0.0343(9) 0.0373(8) -0.0019(8) -0.0081(7) 0.0022(7)
C(17) 0.0535(10) 0.0314(8) 0.0377(8) -0.0003(8) -0.0031(7) 0.0028(7)
C(18) 0.0552(11) 0.0492(12) 0.0489(10) -0.0071(10) 0.0021(8) 0.0059(9)
C(19) 0.0470(9) 0.0467(11) 0.0511(10) -0.0037(9) -0.0013(8) 0.0001(9)
C(20) 0.0514(10) 0.0373(9) 0.0433(9) 0.0046(8) -0.0011(8) 0.0063(8)
C(21) 0.080(2) 0.0370(11) 0.0644(14) -0.0020(11) -0.0100(12) 0.0111(10)
C(22) 0.0495(10) 0.0443(11) 0.0439(9) 0.0024(9) -0.0081(8) -0.0030(8)
C(23) 0.0689(13) 0.0638(15) 0.0433(9) 0.0048(12) -0.0154(9) -0.0038(11)
O(3) 0.1040(14) 0.0578(11) 0.0369(7) 0.0105(10) 0.0073(7) 0.0004(7)
O(22) 0.0874(12) 0.0473(10) 0.0619(9) -0.0154(9) -0.0185(9) 0.0018(8)
N(16) 0.0545(9) 0.0363(8) 0.0386(7) 0.0012(7) -0.0088(6) 0.0019(6)
N(20) 0.0536(9) 0.0394(9) 0.0443(8) 0.0054(7) -0.0047(7) 0.0065(7)

loop_
_atom_site_label
_atom_site_fract_x
_atom_site_fract_y
_atom_site_fract_z
_atom_site_U_iso_or_equiv
_atom_site_thermal_displace_type
_atom_site_calc_flag
_atom_site_refinement_flags
_atom_site_occupancy
_atom_site_disorder_group
_atom_site_type_symbol
C(1) 0.3409(2) 0.3462(3) 0.4534(2) 0.0463(4) Uani d . 1 . C
H1A 0.3836(2) 0.4457(3) 0.4346(2) 0.080 Uiso d R 1 . H
H1B 0.2546(2) 0.3719(3) 0.4600(2) 0.080 Uiso d R 1 . H
C(2) 0.3899(3) 0.2837(4) 0.5722(2) 0.0542(5) Uani d . 1 . C
H2A 0.3669(3) 0.3592(4) 0.6330(2) 0.080 Uiso d R 1 . H
H2B 0.4788(3) 0.2800(4) 0.5710(2) 0.080 Uiso d R 1 . H
C(3) 0.3416(2) 0.1169(4) 0.6021(2) 0.0454(4) Uani d . 1 . C
C(4) 0.3033(2) 0.0117(3) 0.5027(2) 0.0439(4) Uani d . 1 . C
H4A 0.2689(2) -0.0937(3) 0.5202(2) 0.080 Uiso d R 1 . H
C(5) 0.3135(2) 0.0548(3) 0.3887(2) 0.0385(4) Uani d . 1 . C
C(6) 0.2911(2) -0.0702(3) 0.2923(2) 0.0451(4) Uani d . 1 . C
H6A 0.2492(2) -0.1628(3) 0.3252(2) 0.080 Uiso d R 1 . H
H6B 0.3693(2) -0.1075(3) 0.2639(2) 0.080 Uiso d R 1 . H
C(7) 0.2135(2) -0.0034(3) 0.1884(2) 0.0439(4) Uani d . 1 . C
H7A 0.1306(2) 0.0178(3) 0.2134(2) 0.080 Uiso d R 1 . H
H7B 0.2094(2) -0.0837(3) 0.1263(2) 0.080 Uiso d R 1 . H
C(8) 0.2703(2) 0.1537(3) 0.14120(15) 0.0352(3) Uani d . 1 . C
H8A 0.3526(2) 0.1315(3) 0.11480(15) 0.080 Uiso d R 1 . H
C(9) 0.2770(2) 0.2832(3) 0.2418(2) 0.0357(3) Uani d . 1 . C
H9A 0.1939(2) 0.2941(3) 0.2695(2) 0.080 Uiso d R 1 . H
C(10) 0.3566(2) 0.2237(3) 0.3508(2) 0.0367(3) Uani d . 1 . C
C(11) 0.3154(2) 0.4557(3) 0.2001(2) 0.0487(5) Uani d . 1 . C
H11A 0.4029(2) 0.4553(3) 0.1863(2) 0.080 Uiso d R 1 . H
H11B 0.3007(2) 0.5324(3) 0.2627(2) 0.080 Uiso d R 1 . H
C(12) 0.2473(2) 0.5151(3) 0.0868(2) 0.0479(5) Uani d . 1 . C
H12A 0.2845(2) 0.6149(3) 0.0600(2) 0.080 Uiso d R 1 . H
H12B 0.1622(2) 0.5373(3) 0.1037(2) 0.080 Uiso d R 1 . H
C(13) 0.2541(2) 0.3857(3) -0.0103(2) 0.0390(4) Uani d . 1 . C
C(14) 0.1939(2) 0.2273 0.0397(2) 0.0370(3) Uani d . 1 . C
H14A 0.1175(2) 0.2617 0.0738(2) 0.080 Uiso d R 1 . H
C(15) 0.1567(2) 0.1202(3) -0.0693(2) 0.0426(4) Uani d . 1 . C
H15A 0.0853(2) 0.0537(3) -0.0546(2) 0.080 Uiso d R 1 . H
H15B 0.2236(2) 0.0524(3) -0.0950(2) 0.080 Uiso d R 1 . H
C(16) 0.1278(2) 0.2562(3) -0.1544(2) 0.0420(4) Uani d . 1 . C
C(17) 0.1744(2) 0.4036(3) -0.1216(2) 0.0409(4) Uani d . 1 . C
C(18) 0.3884(2) 0.3608(4) -0.0502(2) 0.0511(5) Uani d . 1 . C
H18A 0.4202(2) 0.4623(4) -0.0799(2) 0.080 Uiso d R 1 . H
H18B 0.4389(2) 0.3252(4) 0.0160(2) 0.080 Uiso d R 1 . H
H18C 0.3900(2) 0.2795(4) -0.1116(2) 0.080 Uiso d R 1 . H
C(19) 0.4953(2) 0.2085(4) 0.3210(2) 0.0483(5) Uani d . 1 . C
H19A 0.5411(2) 0.1717(4) 0.3899(2) 0.080 Uiso d R 1 . H
H19B 0.5049(2) 0.1312(4) 0.2578(2) 0.080 Uiso d R 1 . H
H19C 0.5262(2) 0.3134(4) 0.2969(2) 0.080 Uiso d R 1 . H
C(20) 0.1489(2) 0.5122(4) -0.2178(2) 0.0440(4) Uani d . 1 . C
C(21) 0.1761(3) 0.6902(4) -0.2271(3) 0.0606(6) Uani d . 1 . C
H21A 0.1130(3) 0.7585(4) -0.1946(3) 0.080 Uiso d R 1 . H
H21B 0.1857(3) 0.7182(4) -0.3090(3) 0.080 Uiso d R 1 . H
H21C 0.2534(3) 0.7123(4) -0.1864(3) 0.080 Uiso d R 1 . H
C(22) 0.0168(2) 0.1542(4) -0.3361(2) 0.0460(4) Uani d . 1 . C
C(23) -0.0197(3) 0.2046(4) -0.4590(2) 0.0589(6) Uani d . 1 . C
H23A -0.0591(3) 0.1143(4) -0.4992(2) 0.080 Uiso d R 1 . H
H23B -0.0763(3) 0.2951(4) -0.4559(2) 0.080 Uiso d R 1 . H
H23C 0.0527(3) 0.2368(4) -0.5010(2) 0.080 Uiso d R 1 . H
O(3) 0.3404(2) 0.0671(3) 0.70386(13) 0.0662(5) Uani d . 1 . O
O(22) 0.0005(2) 0.0199(3) -0.2957(2) 0.0658(5) Uani d . 1 . O
N(16) 0.0757(2) 0.2743(3) -0.26591(14) 0.0433(4) Uani d . 1 . N
N(20) 0.0881(2) 0.4345(3) -0.3046(2) 0.0459(4) Uani d . 1 . N

loop_
_atom_type_symbol
_atom_type_description
_atom_type_scat_dispersion_real
_atom_type_scat_dispersion_imag
_atom_type_scat_source
C C 0.0033 0.0016 'International Tables Vol C Tables 4.2.6.8 and 6.1.1.4'
H H 0.0000 0.0000 'International Tables Vol C Tables 4.2.6.8 and 6.1.1.4'
N N 0.0061 0.0033 'International Tables Vol C Tables 4.2.6.8 and 6.1.1.4'
O O 0.0106 0.0060 'International Tables Vol C Tables 4.2.6.8 and 6.1.1.4'

loop_
_geom_angle_atom_site_label_1
_geom_angle_atom_site_label_2
_geom_angle_atom_site_label_3
_geom_angle
_geom_angle_publ_flag
C(2) C(1) C(10) 113.7(2) yes
C(3) C(2) C(1) 112.8(2) yes
O(3) C(3) C(4) 121.2(2) yes
O(3) C(3) C(2) 121.7(2) yes
C(4) C(3) C(2) 117.0(2) yes
C(5) C(4) C(3) 123.6(2) yes
C(4) C(5) C(6) 120.0(2) yes
C(4) C(5) C(10) 122.7(2) yes
C(6) C(5) C(10) 117.1(2) yes
C(5) C(6) C(7) 112.9(2) yes
C(6) C(7) C(8) 110.6(2) yes
C(14) C(8) C(7) 112.35(14) yes
C(14) C(8) C(9) 107.31(14) yes
C(7) C(8) C(9) 109.28(14) yes
C(11) C(9) C(8) 113.99(14) yes
C(11) C(9) C(10) 112.1(2) yes
C(8) C(9) C(10) 112.34(15) yes
C(5) C(10) C(1) 109.7(2) yes
C(5) C(10) C(19) 107.0(2) yes
C(1) C(10) C(19) 109.8(2) yes
C(5) C(10) C(9) 109.69(15) yes
C(1) C(10) C(9) 108.8(2) yes
C(19) C(10) C(9) 111.8(2) yes
C(12) C(11) C(9) 114.5(2) yes
C(13) C(12) C(11) 110.4(2) yes
C(17) C(13) C(12) 119.6(2) yes
C(17) C(13) C(18) 106.9(2) yes
C(12) C(13) C(18) 111.3(2) yes
C(17) C(13) C(14) 98.43(14) yes
C(12) C(13) C(14) 106.72(15) yes
C(18) C(13) C(14) 113.5(2) yes
C(8) C(14) C(15) 120.01(15) yes
C(8) C(14) C(13) 112.15(14) yes
C(15) C(14) C(13) 106.42(14) yes
C(16) C(15) C(14) 97.84(15) yes
C(17) C(16) N(16) 107.2(2) yes
C(17) C(16) C(15) 114.5(2) yes
N(16) C(16) C(15) 137.9(2) yes
C(16) C(17) C(20) 106.3(2) yes
C(16) C(17) C(13) 110.0(2) yes
C(20) C(17) C(13) 142.2(2) yes
N(20) C(20) C(17) 110.4(2) yes
N(20) C(20) C(21) 120.7(2) yes
C(17) C(20) C(21) 128.8(2) yes
O(22) C(22) N(16) 119.4(2) yes
O(22) C(22) C(23) 124.6(2) yes
N(16) C(22) C(23) 116.0(2) yes
C(16) N(16) N(20) 110.4(2) yes
C(16) N(16) C(22) 127.7(2) yes
N(20) N(16) C(22) 121.8(2) yes
C(20) N(20) N(16) 105.6(2) yes

loop_
_geom_bond_atom_site_label_1
_geom_bond_atom_site_label_2
_geom_bond_site_symmetry_2
_geom_bond_distance
_geom_bond_publ_flag
C(1) C(2) . 1.519(3) yes
C(1) C(10) . 1.543(3) yes
C(2) C(3) . 1.501(4) yes
C(3) O(3) . 1.219(3) yes
C(3) C(4) . 1.465(3) yes
C(4) C(5) . 1.341(3) yes
C(5) C(6) . 1.508(3) yes
C(5) C(10) . 1.521(3) yes
C(6) C(7) . 1.526(3) yes
C(7) C(8) . 1.524(3) yes
C(8) C(14) . 1.520(2) yes
C(8) C(9) . 1.552(2) yes
C(9) C(11) . 1.545(3) yes
C(9) C(10) . 1.562(2) yes
C(10) C(19) . 1.547(3) yes
C(11) C(12) . 1.540(3) yes
C(12) C(13) . 1.525(3) yes
C(13) C(17) . 1.514(2) yes
C(13) C(18) . 1.541(3) yes
C(13) C(14) . 1.560(3) yes
C(14) C(15) . 1.556(2) yes
C(15) C(16) . 1.496(3) yes
C(16) C(17) . 1.353(3) yes
C(16) N(16) . 1.375(2) yes
C(17) C(20) . 1.424(3) yes
C(20) N(20) . 1.327(3) yes
C(20) C(21) . 1.488(3) yes
C(22) O(22) . 1.202(3) yes
C(22) N(16) . 1.404(3) yes
C(22) C(23) . 1.491(3) yes
N(16) N(20) . 1.387(3) yes

loop_
_geom_torsion_atom_site_label_1
_geom_torsion_atom_site_label_2
_geom_torsion_atom_site_label_3
_geom_torsion_atom_site_label_4
_geom_torsion
_geom_torsion_publ_flag
C(10) C(1) C(2) C(3) -50.9(3) yes
C(1) C(2) C(3) C(4) 25.5(3) yes
C(2) C(3) C(4) C(5) 2.4(3) yes
C(3) C(4) C(5) C(10) -5.0(3) yes
C(4) C(5) C(10) C(1) -19.8(3) yes
C(5) C(10) C(1) C(2) 47.1(3) yes
C(10) C(5) C(6) C(7) -47.7(3) yes
C(5) C(6) C(7) C(8) 53.5(2) yes
C(6) C(7) C(8) C(9) -59.4(2) yes
C(7) C(8) C(9) C(10) 59.5(2) yes
C(8) C(9) C(10) C(5) -50.9(2) yes
C(9) C(10) C(5) C(6) 45.4(2) yes
C(14) C(8) C(9) C(11) -49.6(2) yes
C(8) C(9) C(11) C(12) 46.3(2) yes
C(9) C(11) C(12) C(13) -50.8(3) yes
C(11) C(12) C(13) C(14) 58.6(2) yes
C(12) C(13) C(14) C(8) -67.3(2) yes
C(13) C(14) C(8) C(9) 61.2(2) yes
C(17) C(13) C(14) C(15) 35.2(2) yes
C(13) C(14) C(15) C(16) -32.2(2) yes
C(14) C(15) C(16) C(17) 17.2(2) yes
C(15) C(16) C(17) C(13) 5.0(3) yes
C(16) C(17) C(13) C(14) -24.7(2) yes
N(16) C(16) C(17) C(20) -0.2(2) yes
C(16) C(17) C(20) N(20) 0.7(2) yes
C(17) C(20) N(20) N(16) -0.9(2) yes
C(20) N(20) N(16) C(16) 0.8(2) yes
N(20) N(16) C(16) C(17) -0.4(2) yes
C(16) N(16) C(22) O(22) 5.2(4) yes
N(20) N(16) C(22) C(23) 6.0(3) yes

loop_
_cod_related_entry_id
_cod_related_entry_database
_cod_related_entry_code
1 ChemSpider 21187522
